data_7245071
loop_
_publ_author_name
'Ramesh, Deepthi'
'Mohanty, Amaresh Kumar'
'De, Anirban'
'Vijayakumar, Balaji Gowrivel'
'Sethumadhavan, Aiswarya'
'Muthuvel, Suresh Kumar'
'Mani, Maheswaran'
'Kannan, Tharanikkarasu'

_publ_section_title
;
 Uracil derivatives as HIV-1 capsid protein inhibitors: design, in silico,
 in vitro and cytotoxicity studies
;
_journal_issue 27
_journal_name_full 'RSC Advances'
_journal_page_first 17466
_journal_page_last 17480
_journal_paper_doi 10.1039/D2RA02450K
_journal_volume 12
_journal_year 2022
_chemical_formula_moiety '2(C11 H9 N3 O5)'
_chemical_formula_sum 'C22 H18 N6 O10'
_chemical_formula_weight 526.42
_space_group_crystal_system monoclinic
_space_group_IT_number 14
_space_group_name_Hall '-P 2yab'
_space_group_name_H-M_alt 'P 1 21/a 1'
_symmetry_Int_Tables_number 14
_atom_sites_solution_primary direct
_audit_creation_date 2019-08-08
_audit_creation_method
;
Olex2 1.2-ac3
(compiled 2016.03.30 svn.r3266 for Rigaku Oxford Diffraction, GUI svn.r5168)
;
_audit_update_record
;
2022-02-08 deposited with the CCDC.	2022-05-30 downloaded from the CCDC.
;
_cell_angle_alpha 90
_cell_angle_beta 114.653(18)
_cell_angle_gamma 90
_cell_formula_units_Z 2
_cell_length_a 12.1477(18)
_cell_length_b 7.4576(8)
_cell_length_c 13.8322(19)
_cell_measurement_reflns_used 2034
_cell_measurement_temperature 298
_cell_measurement_theta_max 29.3056
_cell_measurement_theta_min 3.2345
_cell_volume 1138.9(3)
_computing_cell_refinement
;
CrysAlisPro, Agilent Technologies,
Version 1.171.36.21 (release 14-08-2012 CrysAlis171 .NET)
(compiled Sep 14 2012,17:21:16)
;
_computing_data_collection
;
CrysAlisPro, Agilent Technologies,
Version 1.171.36.21 (release 14-08-2012 CrysAlis171 .NET)
(compiled Sep 14 2012,17:21:16)
;
_computing_data_reduction
;
CrysAlisPro, Agilent Technologies,
Version 1.171.36.21 (release 14-08-2012 CrysAlis171 .NET)
(compiled Sep 14 2012,17:21:16)
;
_computing_molecular_graphics 'Olex2 (Dolomanov et al., 2009)'
_computing_publication_material 'Olex2 (Dolomanov et al., 2009)'
_computing_structure_refinement 'olex2.refine (Bourhis et al., 2015)'
_computing_structure_solution 'ShelXS (Sheldrick, 2008)'
_diffrn_ambient_temperature 298
_diffrn_detector_area_resol_mean 15.9821
_diffrn_measured_fraction_theta_full 0.9722
_diffrn_measured_fraction_theta_max 0.8466
_diffrn_measurement_details
;
#__ type_ start__ end____ width___ exp.time_
  1 omega  -87.00    9.00   1.0000   28.0000
omega____ theta____ kappa____ phi______ frames
    -      -16.9491  -77.0000   30.0000 96

#__ type_ start__ end____ width___ exp.time_
  2 omega  -49.00   36.00   1.0000   28.0000
omega____ theta____ kappa____ phi______ frames
    -       19.6835  -57.0000  120.0000 85

#__ type_ start__ end____ width___ exp.time_
  3 omega   44.00   69.00   1.0000   28.0000
omega____ theta____ kappa____ phi______ frames
    -       19.6835  169.0000  118.0000 25

#__ type_ start__ end____ width___ exp.time_
  4 omega  -38.00    8.00   1.0000   28.0000
omega____ theta____ kappa____ phi______ frames
    -       19.6835  -57.0000 -120.0000 46

#__ type_ start__ end____ width___ exp.time_
  5 omega  -87.00  -48.00   1.0000   28.0000
omega____ theta____ kappa____ phi______ frames
    -      -16.9491  -77.0000 -150.0000 39
;
_diffrn_measurement_device_type 'Xcalibur, Eos'
_diffrn_measurement_method '\w scans'
_diffrn_orient_matrix_UB_11 0.0045516000
_diffrn_orient_matrix_UB_12 0.0312646000
_diffrn_orient_matrix_UB_13 0.0499253000
_diffrn_orient_matrix_UB_21 -0.0122210000
_diffrn_orient_matrix_UB_22 0.0885391000
_diffrn_orient_matrix_UB_23 -0.0203550000
_diffrn_orient_matrix_UB_31 -0.0629661000
_diffrn_orient_matrix_UB_32 -0.0150437000
_diffrn_orient_matrix_UB_33 -0.0163662000
_diffrn_radiation_monochromator graphite
_diffrn_radiation_type 'Mo K\a'
_diffrn_radiation_wavelength 0.71073
_diffrn_reflns_av_R_equivalents 0.0196
_diffrn_reflns_av_unetI/netI 0.0245
_diffrn_reflns_limit_h_max 16
_diffrn_reflns_limit_h_min -13
_diffrn_reflns_limit_k_max 9
_diffrn_reflns_limit_k_min -9
_diffrn_reflns_limit_l_max 19
_diffrn_reflns_limit_l_min -18
_diffrn_reflns_number 6480
_diffrn_reflns_theta_full 29.3705
_diffrn_reflns_theta_max 29.37
_diffrn_reflns_theta_min 3.24
_diffrn_source 'Enhance (Mo) X-ray Source'
_exptl_absorpt_coefficient_mu 0.124
_exptl_absorpt_correction_T_max 1.00000
_exptl_absorpt_correction_T_min 0.80219
_exptl_absorpt_correction_type multi-scan
_exptl_absorpt_process_details
;
CrysAlisPro, Agilent Technologies,
Version 1.171.36.21 (release 14-08-2012 CrysAlis171 .NET)
(compiled Sep 14 2012,17:21:16)
Empirical absorption correction using spherical harmonics,
 implemented in SCALE3 ABSPACK scaling algorithm.
;
_exptl_crystal_colour colourless
_exptl_crystal_colour_primary colourless
_exptl_crystal_density_diffrn 1.5350
_exptl_crystal_description block
_exptl_crystal_F_000 544.3489
_exptl_crystal_size_max 0.24
_exptl_crystal_size_mid 0.22
_exptl_crystal_size_min 0.16
_refine_diff_density_max 0.3438
_refine_diff_density_min -0.3776
_refine_diff_density_rms 0.0602
_refine_ls_d_res_high 0.7246
_refine_ls_d_res_low 6.2857
_refine_ls_goodness_of_fit_ref 1.0715
_refine_ls_hydrogen_treatment constr
_refine_ls_matrix_type full
_refine_ls_number_constraints 18
_refine_ls_number_parameters 172
_refine_ls_number_reflns 2654
_refine_ls_number_restraints 0
_refine_ls_restrained_S_all 1.0715
_refine_ls_R_factor_all 0.0753
_refine_ls_R_factor_gt 0.0537
_refine_ls_shift/su_max 0.0000
_refine_ls_shift/su_mean 0.0000
_refine_ls_structure_factor_coef Fsqd
_refine_ls_weighting_details 'w=1/[\s^2^(Fo^2^)+(0.0930P)^2^+0.2997P] where P=(Fo^2^+2Fc^2^)/3'
_refine_ls_weighting_scheme calc
_refine_ls_wR_factor_gt 0.1600
_refine_ls_wR_factor_ref 0.1805
_reflns_Friedel_coverage 0.0
_reflns_limit_h_max 16
_reflns_limit_h_min 0
_reflns_limit_k_max 9
_reflns_limit_k_min 0
_reflns_limit_l_max 16
_reflns_limit_l_min -19
_reflns_number_gt 1930
_reflns_number_total 2654
_reflns_threshold_expression I>=2u(I)
_cod_data_source_file d2ra02450k2.cif
_cod_data_source_block KT-DR-AD-2I-AS
_cod_original_sg_symbol_Hall '-P 2ybc (z,y,-x)'
_cod_database_code 7245071
_chemical_oxdiff_formula 'C20 H18 N3 O5'
_chemical_oxdiff_usercomment ' COLOURLESS BLOCK, 298K, 0.24 0.22 0.16'
_reflns_odcompleteness_completeness 99.72
_reflns_odcompleteness_iscentric 1
_reflns_odcompleteness_theta 26.32
_olex2_refinement_description
;
1. Fixed Uiso
 At 1.2 times of:
  All C(H) groups, All N(H) groups
 At 1.5 times of:
  All O(H) groups
2.a Ternary CH refined with riding coordinates:
 C7(H7)
2.b Aromatic/amide H refined with riding coordinates:
 N2(H2), N3(H3), C10(H10), C5(H5), C3(H3b), C6(H6), C2(H2a)
2.c Idealised tetrahedral OH refined as rotating group:
 O3(H3a)
;
_olex2_submission_special_instructions 'No special instructions were received'

loop_
_space_group_symop_id
_space_group_symop_operation_xyz
1 x,y,z
2 -x+1/2,y+1/2,-z
3 -x,-y,-z
4 x-1/2,-y-1/2,z

loop_
_atom_site_label
_atom_site_type_symbol
_atom_site_fract_x
_atom_site_fract_y
_atom_site_fract_z
_atom_site_U_iso_or_equiv
_atom_site_adp_type
_atom_site_occupancy
_atom_site_refinement_flags_posn
O4 O 0.36782(12) 0.95101(19) 0.38966(12) 0.0489(4) Uani 1.000000 .
N2 N 0.49990(13) 0.7191(2) 0.43156(12) 0.0394(4) Uani 1.000000 .
H2 H 0.45888(13) 0.6667(2) 0.46119(12) 0.0473(5) Uiso 1.000000 R
O5 O 0.62418(12) 0.47661(19) 0.46796(12) 0.0484(4) Uani 1.000000 .
N3 N 0.66397(14) 0.7196(2) 0.39003(14) 0.0424(4) Uani 1.000000 .
H3 H 0.72794(14) 0.6698(2) 0.39032(14) 0.0509(5) Uiso 1.000000 R
C10 C 0.63283(17) 0.8863(3) 0.34687(16) 0.0420(5) Uani 1.000000 .
H10 H 0.68187(17) 0.9425(3) 0.31934(16) 0.0504(5) Uiso 1.000000 R
C8 C 0.53410(16) 0.9720(3) 0.34268(15) 0.0386(4) Uani 1.000000 .
C11 C 0.59814(16) 0.6299(3) 0.43233(15) 0.0381(4) Uani 1.000000 .
C9 C 0.46021(16) 0.8858(3) 0.38757(14) 0.0379(4) Uani 1.000000 .
O3 O 0.60363(16) 1.2458(2) 0.29456(15) 0.0622(5) Uani 1.000000 .
H3a H 0.6320(19) 1.311(4) 0.3472(15) 0.0933(7) Uiso 1.000000 GR
C7 C 0.49869(18) 1.1560(3) 0.29271(17) 0.0452(5) Uani 1.000000 .
H7 H 0.46505(18) 1.2261(3) 0.33397(17) 0.0542(6) Uiso 1.000000 R
C4 C 0.4046(2) 1.1422(3) 0.17881(17) 0.0469(5) Uani 1.000000 .
C5 C 0.4396(3) 1.1441(4) 0.0959(2) 0.0670(7) Uani 1.000000 .
H5 H 0.5214(3) 1.1532(4) 0.1106(2) 0.0804(8) Uiso 1.000000 R
C1 C 0.2371(3) 1.1197(3) -0.02757(19) 0.0688(7) Uani 1.000000 .
C3 C 0.2828(2) 1.1272(4) 0.1563(2) 0.0613(6) Uani 1.000000 .
H3b H 0.2583(2) 1.1252(4) 0.2116(2) 0.0736(7) Uiso 1.000000 R
C6 C 0.3563(3) 1.1329(4) -0.0073(2) 0.0766(8) Uani 1.000000 .
H6 H 0.3807(3) 1.1343(4) -0.0628(2) 0.0919(10) Uiso 1.000000 R
C2 C 0.1975(2) 1.1151(4) 0.0524(2) 0.0717(7) Uani 1.000000 .
H2a H 0.1156(2) 1.1043(4) 0.0367(2) 0.0860(9) Uiso 1.000000 R
O2 O 0.1809(4) 1.0969(5) -0.2091(2) 0.1488(14) Uani 1.000000 .
N1 N 0.1461(4) 1.1106(4) -0.1392(2) 0.1021(11) Uani 1.000000 .
O1 O 0.0404(3) 1.1161(4) -0.1556(2) 0.1349(12) Uani 1.000000 .

loop_
_atom_site_aniso_label
_atom_site_aniso_U_11
_atom_site_aniso_U_22
_atom_site_aniso_U_33
_atom_site_aniso_U_12
_atom_site_aniso_U_13
_atom_site_aniso_U_23
O4 0.0425(8) 0.0522(9) 0.0614(9) 0.0019(6) 0.0311(7) 0.0025(7)
N2 0.0342(8) 0.0465(9) 0.0426(8) -0.0045(6) 0.0210(7) 0.0023(7)
O5 0.0430(8) 0.0468(8) 0.0597(9) 0.0017(6) 0.0254(7) 0.0090(7)
N3 0.0316(8) 0.0483(9) 0.0508(9) -0.0013(7) 0.0207(7) 0.0018(7)
C10 0.0368(9) 0.0482(11) 0.0445(10) -0.0077(8) 0.0204(8) 0.0009(8)
C8 0.0368(9) 0.0432(10) 0.0375(9) -0.0065(7) 0.0173(8) -0.0016(8)
C11 0.0314(8) 0.0456(10) 0.0375(9) -0.0053(7) 0.0144(7) -0.0019(8)
C9 0.0349(9) 0.0447(10) 0.0353(9) -0.0038(7) 0.0159(7) -0.0035(8)
O3 0.0652(10) 0.0535(9) 0.0776(12) -0.0149(7) 0.0394(10) -0.0011(8)
C7 0.0492(11) 0.0429(10) 0.0498(11) -0.0039(8) 0.0270(9) -0.0005(8)
C4 0.0571(12) 0.0386(10) 0.0487(11) 0.0058(8) 0.0259(10) 0.0045(8)
C5 0.0745(17) 0.0786(17) 0.0563(14) 0.0075(13) 0.0356(13) 0.0051(12)
C1 0.098(2) 0.0466(13) 0.0457(13) 0.0100(12) 0.0139(14) 0.0059(10)
C3 0.0585(14) 0.0725(16) 0.0543(13) 0.0062(11) 0.0249(11) 0.0044(12)
C6 0.101(2) 0.083(2) 0.0504(14) 0.0126(16) 0.0364(15) 0.0045(13)
C2 0.0593(15) 0.0720(17) 0.0700(17) 0.0071(12) 0.0134(13) 0.0066(13)
O2 0.207(3) 0.168(3) 0.0442(12) 0.014(2) 0.0246(17) 0.0099(16)
N1 0.136(3) 0.0657(16) 0.0589(16) 0.0100(17) -0.0041(18) 0.0102(13)
O1 0.120(2) 0.115(2) 0.0955(19) 0.0014(18) -0.0283(17) 0.0161(16)

loop_
_atom_type_symbol
_atom_type_scat_dispersion_real
_atom_type_scat_dispersion_imag
_atom_type_scat_Cromer_Mann_a1
_atom_type_scat_Cromer_Mann_a2
_atom_type_scat_Cromer_Mann_a3
_atom_type_scat_Cromer_Mann_a4
_atom_type_scat_Cromer_Mann_b1
_atom_type_scat_Cromer_Mann_b2
_atom_type_scat_Cromer_Mann_b3
_atom_type_scat_Cromer_Mann_b4
_atom_type_scat_Cromer_Mann_c
_atom_type_scat_source
_atom_type_scat_dispersion_source
H 0.00000 0.00000 0.49300 0.32291 0.14019 0.04081 10.51090 26.12570 3.14236 57.79970 0.0030380000826 'International Tables Volume C Table 6.1.1.4 (pp. 500-502)' 'Henke, Gullikson and Davis, At. Data and Nucl. Data Tables, 1993, 54, 2'
C 0.00347 0.00161 2.31000 1.02000 1.58860 0.86500 20.84390 10.20750 0.56870 51.65120 0.215599998832 'International Tables Volume C Table 6.1.1.4 (pp. 500-502)' 'Henke, Gullikson and Davis, At. Data and Nucl. Data Tables, 1993, 54, 2'
O 0.01158 0.00611 3.04850 2.28680 1.54630 0.86700 13.27710 5.70110 0.32390 32.90890 0.250800013542 'International Tables Volume C Table 6.1.1.4 (pp. 500-502)' 'Henke, Gullikson and Davis, At. Data and Nucl. Data Tables, 1993, 54, 2'
N 0.00653 0.00323 12.21260 3.13220 2.01250 1.16630 0.00570 9.89330 28.99750 0.58260 -11.5290002823 'International Tables Volume C Table 6.1.1.4 (pp. 500-502)' 'Henke, Gullikson and Davis, At. Data and Nucl. Data Tables, 1993, 54, 2'

loop_
_geom_angle_atom_site_label_1
_geom_angle_atom_site_label_2
_geom_angle_atom_site_label_3
_geom_angle
_geom_angle_site_symmetry_1
_geom_angle_site_symmetry_3
_geom_angle_publ_flag
C9 N2 C11 125.96(15) . . ?
C11 N3 C10 122.42(16) . . ?
C8 C10 N3 122.32(17) . . ?
C9 C8 C10 118.48(18) . . ?
C7 C8 C10 122.05(17) . . ?
C7 C8 C9 119.47(16) . . ?
O5 C11 N2 122.26(16) . . ?
N3 C11 N2 115.48(17) . . ?
N3 C11 O5 122.25(17) . . ?
N2 C9 O4 119.91(16) . . ?
C8 C9 O4 124.82(18) . . ?
C8 C9 N2 115.27(16) . . ?
O3 C7 C8 109.51(16) . . ?
C4 C7 C8 111.09(16) . . ?
C4 C7 O3 109.28(17) . . ?
C5 C4 C7 120.2(2) . . ?
C3 C4 C7 120.74(19) . . ?
C3 C4 C5 119.0(2) . . ?
C6 C5 C4 121.2(3) . . ?
C2 C1 C6 122.4(2) . . ?
N1 C1 C6 119.1(3) . . ?
N1 C1 C2 118.5(3) . . ?
C2 C3 C4 120.5(2) . . ?
C1 C6 C5 118.8(3) . . ?
C3 C2 C1 118.2(3) . . ?
O2 N1 C1 118.7(4) . . ?
O1 N1 C1 117.9(4) . . ?
O1 N1 O2 123.5(3) . . ?

loop_
_geom_bond_atom_site_label_1
_geom_bond_atom_site_label_2
_geom_bond_distance
_geom_bond_site_symmetry_2
_geom_bond_publ_flag
O4 C9 1.234(2) . ?
N2 C11 1.362(2) . ?
N2 C9 1.380(2) . ?
O5 C11 1.233(2) . ?
N3 C10 1.362(3) . ?
N3 C11 1.349(2) . ?
C10 C8 1.339(3) . ?
C8 C9 1.439(3) . ?
C8 C7 1.516(3) . ?
O3 C7 1.430(2) . ?
C7 C4 1.515(3) . ?
C4 C5 1.379(3) . ?
C4 C3 1.384(3) . ?
C5 C6 1.366(4) . ?
C1 C6 1.359(4) . ?
C1 C2 1.378(4) . ?
C1 N1 1.479(4) . ?
C3 C2 1.380(4) . ?
O2 N1 1.211(5) . ?
N1 O1 1.207(4) . ?
